data_7126443
loop_
_publ_author_name
'Wang, Jian-Xin'
'Yu, Yi-Shuai'
'Niu, Li-Ya'
'Zou, Bo'
'Wang, Kai'
'Yang, Qing-Zheng'

_publ_section_title
;
 A difluoroboron \b-diketonate based thermometer with
 temperature-dependent emission wavelength.
;
_journal_issue 46
_journal_name_full 'Chemical communications (Cambridge, England)'
_journal_page_first 6269
_journal_page_last 6272
_journal_paper_doi 10.1039/d0cc01505a
_journal_volume 56
_journal_year 2020
_chemical_formula_moiety 'C17 H15 B F2 O3'
_chemical_formula_sum 'C17 H15 B F2 O3'
_chemical_formula_weight 316.10
_space_group_crystal_system monoclinic
_space_group_IT_number 14
_space_group_name_Hall '-P 2ybc'
_space_group_name_H-M_alt 'P 1 21/c 1'
_atom_sites_solution_hydrogens geom
_atom_sites_solution_primary direct
_audit_creation_date 2019-10-18
_audit_creation_method
;
Olex2 1.2
(compiled 2018.05.29 svn.r3508 for OlexSys, GUI svn.r5506)
;
_audit_update_record
;
2020-01-13 deposited with the CCDC.	2020-04-22 downloaded from the CCDC.
;
_cell_angle_alpha 90
_cell_angle_beta 103.760(5)
_cell_angle_gamma 90
_cell_formula_units_Z 4
_cell_length_a 7.8494(4)
_cell_length_b 19.1910(10)
_cell_length_c 10.3146(5)
_cell_measurement_reflns_used 5074
_cell_measurement_temperature 300.01(19)
_cell_measurement_theta_max 29.0990
_cell_measurement_theta_min 2.8190
_cell_volume 1509.18(14)
_computing_cell_refinement 'CrysAlisPro 1.171.39.29a (Rigaku OD, 2015)'
_computing_data_collection 'CrysAlisPro 1.171.39.29a (Rigaku OD, 2015)'
_computing_data_reduction 'CrysAlisPro 1.171.39.29a (Rigaku OD, 2015)'
_computing_molecular_graphics 'Olex2 (Dolomanov et al., 2009)'
_computing_publication_material 'Olex2 (Dolomanov et al., 2009)'
_computing_structure_refinement 'ShelXL (Sheldrick, 2015)'
_computing_structure_solution 'ShelXS (Sheldrick, 2008)'
_diffrn_ambient_environment air
_diffrn_ambient_temperature 300.01(19)
_diffrn_detector 'CCD plate'
_diffrn_detector_type HyPix
_diffrn_measured_fraction_theta_full 0.997
_diffrn_measured_fraction_theta_max 0.862
_diffrn_measurement_details
;
List of Runs (angles in degrees, time in seconds):

  # Type    Start    End  Width  t~exp~   \w     \q     \k     \f   Frames
#--------------------------------------------------------------------------
  1  \w    -24.00  64.00   0.50    1.38    --  -18.36  19.00  30.00  176
  2  \w     -9.00  17.00   0.50    1.38    --   17.58  97.00   0.00   52
  3  \w    -19.00   9.00   0.50    1.38    --   17.58 -97.00-107.00   56
  4  \w    -21.00   4.00   0.50    1.38    --  -18.36 -97.00-107.00   50
  5  \w      3.00  30.00   0.50    1.38    --  -18.36 -99.00-180.00   54
  6  \w    -15.00  30.00   0.50    1.38    --  -18.36 -99.00   0.00   90
  7  \w      5.00  30.00   0.50    1.38    --  -18.36 -99.00 150.00   50
  8  \w    -21.00  27.00   0.50    1.38    --  -18.36  97.00   0.00   96
  9  \w     52.00  78.00   0.50    1.38    --   17.58 178.00 -90.00   52
 10  \w     55.00 100.00   0.50    1.38    --   17.58 178.00-120.00   90
 11  \w    -99.00 -56.00   0.50    1.38    --  -18.36-178.00  60.00   86
;
_diffrn_measurement_device 'four-circle diffractometer'
_diffrn_measurement_device_type 'XtaLAB Synergy R, DW system, HyPix'
_diffrn_measurement_method '\w scans'
_diffrn_orient_matrix_type 'CrysAlisPro convention (1999,Acta A55,543-557)'
_diffrn_orient_matrix_UB_11 -0.0735724000
_diffrn_orient_matrix_UB_12 0.0212745000
_diffrn_orient_matrix_UB_13 -0.0274309000
_diffrn_orient_matrix_UB_21 -0.0396326000
_diffrn_orient_matrix_UB_22 -0.0281063000
_diffrn_orient_matrix_UB_23 -0.0409193000
_diffrn_orient_matrix_UB_31 -0.0408162000
_diffrn_orient_matrix_UB_32 -0.0111351000
_diffrn_orient_matrix_UB_33 0.0508549000
_diffrn_radiation_monochromator mirror
_diffrn_radiation_probe x-ray
_diffrn_radiation_type MoK\a
_diffrn_radiation_wavelength 0.71073
_diffrn_reflns_av_R_equivalents 0.0423
_diffrn_reflns_av_unetI/netI 0.0523
_diffrn_reflns_Laue_measured_fraction_full 0.997
_diffrn_reflns_Laue_measured_fraction_max 0.862
_diffrn_reflns_limit_h_max 10
_diffrn_reflns_limit_h_min -11
_diffrn_reflns_limit_k_max 25
_diffrn_reflns_limit_k_min -27
_diffrn_reflns_limit_l_max 12
_diffrn_reflns_limit_l_min -13
_diffrn_reflns_number 13401
_diffrn_reflns_point_group_measured_fraction_full 0.997
_diffrn_reflns_point_group_measured_fraction_max 0.862
_diffrn_reflns_theta_full 25.242
_diffrn_reflns_theta_max 30.522
_diffrn_reflns_theta_min 2.293
_diffrn_source 'fine-focus sealed X-ray tube'
_diffrn_source_type 'Enhance (Mo) X-ray Source'
_exptl_absorpt_coefficient_mu 0.109
_exptl_absorpt_correction_T_max 1.00000
_exptl_absorpt_correction_T_min 0.86599
_exptl_absorpt_correction_type multi-scan
_exptl_absorpt_process_details
;
CrysAlisPro 1.171.39.29a (Rigaku Oxford Diffraction, 2015)
Empirical absorption correction using spherical harmonics,
 implemented in SCALE3 ABSPACK scaling algorithm.
;
_exptl_crystal_colour yellow
_exptl_crystal_density_diffrn 1.391
_exptl_crystal_description block
_exptl_crystal_F_000 656
_exptl_crystal_size_max 0.28
_exptl_crystal_size_mid 0.24
_exptl_crystal_size_min 0.11
_refine_diff_density_max 0.422
_refine_diff_density_min -0.419
_refine_diff_density_rms 0.162
_refine_ls_extinction_method none
_refine_ls_goodness_of_fit_ref 0.967
_refine_ls_hydrogen_treatment constr
_refine_ls_matrix_type full
_refine_ls_number_parameters 210
_refine_ls_number_reflns 3984
_refine_ls_number_restraints 0
_refine_ls_restrained_S_all 0.967
_refine_ls_R_factor_all 0.1096
_refine_ls_R_factor_gt 0.0695
_refine_ls_shift/su_max 0.001
_refine_ls_shift/su_mean 0.000
_refine_ls_structure_factor_coef Fsqd
_refine_ls_weighting_details 'w=1/[\s^2^(Fo^2^)+(0.1771P)^2^] where P=(Fo^2^+2Fc^2^)/3'
_refine_ls_weighting_scheme calc
_refine_ls_wR_factor_gt 0.2074
_refine_ls_wR_factor_ref 0.2595
_reflns_Friedel_coverage 0.000
_reflns_number_gt 2311
_reflns_number_total 3984
_reflns_threshold_expression 'I > 2\s(I)'
_cod_data_source_file d0cc01505a2.cif
_cod_data_source_block 300k_CCDC1
_cod_depositor_comments 'Adding full bibliography for 7126433--7126447.cif.'
_cod_database_code 7126443
_shelx_shelxl_version_number 2018/3
_shelx_space_group_comment
;
The symmetry employed for this shelxl refinement is uniquely defined
by the following loop, which should always be used as a source of
symmetry information in preference to the above space-group names.
They are only intended as comments.
;
_shelx_estimated_absorpt_t_max 0.988
_shelx_estimated_absorpt_t_min 0.970
_reflns_odcompleteness_completeness 99.22
_reflns_odcompleteness_iscentric 1
_reflns_odcompleteness_theta 27.42
_olex2_refinement_description
;
1. Fixed Uiso
 At 1.2 times of:
  All C(H) groups
 At 1.5 times of:
  All C(H,H,H) groups
2.a Aromatic/amide H refined with riding coordinates:
 C3(H3), C4(H4), C5(H5), C7(H7), C9(H9), C12(H12), C13(H13), C15(H15), C16(H16)
2.b Idealised Me refined as rotating group:
 C1(H1A,H1B,H1C), C17(H17A,H17B,H17C)
;
_olex2_submission_special_instructions 'No special instructions were received'
_oxdiff_exptl_absorpt_empirical_details
;
Empirical correction (ABSPACK) includes:
- Absorption correction using spherical harmonics
- Frame scaling
;
_oxdiff_exptl_absorpt_empirical_full_max 2.487
_oxdiff_exptl_absorpt_empirical_full_min 0.638

loop_
_space_group_symop_operation_xyz
'x, y, z'
'-x, y+1/2, -z+1/2'
'-x, -y, -z'
'x, -y-1/2, z-1/2'

loop_
_atom_site_label
_atom_site_type_symbol
_atom_site_fract_x
_atom_site_fract_y
_atom_site_fract_z
_atom_site_U_iso_or_equiv
_atom_site_adp_type
_atom_site_occupancy
_atom_site_site_symmetry_order
_atom_site_calc_flag
_atom_site_refinement_flags_posn
_atom_site_refinement_flags_adp
_atom_site_refinement_flags_occupancy
_atom_site_disorder_assembly
_atom_site_disorder_group
F1 F 0.4825(2) 0.36339(9) -0.17433(14) 0.0746(5) Uani 1 1 d . . . . .
F2 F 0.2443(2) 0.30064(7) -0.15988(15) 0.0767(5) Uani 1 1 d . . . . .
O1 O 0.2338(2) 0.42003(8) -0.14501(13) 0.0558(5) Uani 1 1 d . . . . .
O2 O 0.4158(2) 0.34953(8) 0.03120(14) 0.0559(5) Uani 1 1 d . . . . .
O3 O -0.1162(2) 0.58937(9) -0.43632(14) 0.0651(5) Uani 1 1 d . . . . .
C1 C -0.2091(4) 0.64873(15) -0.4997(2) 0.0707(8) Uani 1 1 d . . . . .
H1A H -0.261074 0.638071 -0.591551 0.106 Uiso 1 1 calc GR . . . .
H1B H -0.129406 0.687104 -0.494880 0.106 Uiso 1 1 calc GR . . . .
H1C H -0.299508 0.661008 -0.455429 0.106 Uiso 1 1 calc GR . . . .
C2 C -0.0404(3) 0.59317(11) -0.3026(2) 0.0461(5) Uani 1 1 d . . . . .
C3 C -0.0537(3) 0.64968(11) -0.2223(2) 0.0501(5) Uani 1 1 d . . . . .
H3 H -0.117636 0.688799 -0.258346 0.060 Uiso 1 1 calc R . . . .
C4 C 0.0288(3) 0.64758(11) -0.0877(2) 0.0532(6) Uani 1 1 d . . . . .
H4 H 0.019668 0.685514 -0.033652 0.064 Uiso 1 1 calc R . . . .
C5 C 0.1244(3) 0.58998(11) -0.0328(2) 0.0490(5) Uani 1 1 d . . . . .
H5 H 0.179899 0.589343 0.057525 0.059 Uiso 1 1 calc R . . . .
C6 C 0.1377(2) 0.53275(10) -0.11299(19) 0.0409(5) Uani 1 1 d . . . . .
C7 C 0.0532(3) 0.53435(11) -0.24857(19) 0.0451(5) Uani 1 1 d . . . . .
H7 H 0.059567 0.496078 -0.302515 0.054 Uiso 1 1 calc R . . . .
C8 C 0.2412(2) 0.47073(10) -0.06005(19) 0.0403(5) Uani 1 1 d . . . . .
C9 C 0.3382(3) 0.46386(11) 0.0699(2) 0.0446(5) Uani 1 1 d . . . . .
H9 H 0.347264 0.501232 0.128502 0.053 Uiso 1 1 calc R . . . .
C10 C 0.4222(3) 0.40154(11) 0.11344(18) 0.0416(5) Uani 1 1 d . . . . .
C11 C 0.5196(3) 0.38821(11) 0.25166(18) 0.0424(5) Uani 1 1 d . . . . .
C12 C 0.5671(3) 0.32017(12) 0.2912(2) 0.0511(6) Uani 1 1 d . . . . .
H12 H 0.537780 0.283918 0.230156 0.061 Uiso 1 1 calc R . . . .
C13 C 0.6579(3) 0.30615(13) 0.4213(2) 0.0566(6) Uani 1 1 d . . . . .
H13 H 0.685992 0.260369 0.447461 0.068 Uiso 1 1 calc R . . . .
C14 C 0.7075(3) 0.36005(12) 0.5133(2) 0.0502(6) Uani 1 1 d . . . . .
C15 C 0.6619(3) 0.42715(13) 0.4725(2) 0.0537(6) Uani 1 1 d . . . . .
H15 H 0.695221 0.463586 0.532633 0.064 Uiso 1 1 calc R . . . .
C16 C 0.5673(3) 0.44177(12) 0.3437(2) 0.0513(6) Uani 1 1 d . . . . .
H16 H 0.535719 0.487458 0.319058 0.062 Uiso 1 1 calc R . . . .
C17 C 0.8079(4) 0.34470(16) 0.6551(2) 0.0684(7) Uani 1 1 d . . . . .
H17A H 0.726881 0.339729 0.711063 0.103 Uiso 1 1 calc GR . . . .
H17B H 0.887108 0.382360 0.687322 0.103 Uiso 1 1 calc GR . . . .
H17C H 0.873150 0.302286 0.656561 0.103 Uiso 1 1 calc GR . . . .
B1 B 0.3448(3) 0.35700(12) -0.1140(2) 0.0490(6) Uani 1 1 d . . . . .

loop_
_atom_site_aniso_label
_atom_site_aniso_U_11
_atom_site_aniso_U_22
_atom_site_aniso_U_33
_atom_site_aniso_U_23
_atom_site_aniso_U_13
_atom_site_aniso_U_12
F1 0.0684(10) 0.0978(12) 0.0579(9) 0.0038(7) 0.0154(7) 0.0175(8)
F2 0.0898(11) 0.0483(9) 0.0728(10) -0.0013(7) -0.0185(8) -0.0058(7)
O1 0.0706(10) 0.0492(9) 0.0401(8) -0.0052(6) -0.0017(7) 0.0126(7)
O2 0.0744(11) 0.0469(9) 0.0393(8) -0.0042(6) -0.0007(7) 0.0144(7)
O3 0.0811(12) 0.0600(11) 0.0440(9) 0.0027(7) -0.0055(8) 0.0133(8)
C1 0.0769(18) 0.0804(19) 0.0498(13) 0.0179(12) 0.0050(12) 0.0217(14)
C2 0.0472(11) 0.0452(12) 0.0432(10) 0.0063(9) 0.0056(8) -0.0009(9)
C3 0.0524(12) 0.0391(11) 0.0558(12) 0.0067(9) 0.0067(9) 0.0023(9)
C4 0.0602(14) 0.0426(12) 0.0548(12) -0.0038(10) 0.0098(10) 0.0031(10)
C5 0.0559(13) 0.0457(12) 0.0436(10) -0.0005(9) 0.0080(9) -0.0010(9)
C6 0.0435(10) 0.0388(10) 0.0404(10) 0.0040(8) 0.0100(8) -0.0013(8)
C7 0.0502(12) 0.0412(11) 0.0416(10) 0.0005(8) 0.0064(8) 0.0008(9)
C8 0.0432(10) 0.0374(10) 0.0406(9) 0.0014(8) 0.0106(8) -0.0029(8)
C9 0.0507(11) 0.0406(11) 0.0400(10) -0.0011(8) 0.0061(8) -0.0002(8)
C10 0.0443(10) 0.0420(11) 0.0383(10) -0.0002(8) 0.0093(8) -0.0033(8)
C11 0.0419(10) 0.0468(12) 0.0371(10) -0.0003(8) 0.0065(8) -0.0005(8)
C12 0.0556(12) 0.0471(13) 0.0452(11) -0.0025(9) 0.0010(9) 0.0048(9)
C13 0.0609(14) 0.0539(14) 0.0483(12) 0.0034(10) 0.0000(10) 0.0100(10)
C14 0.0439(11) 0.0665(15) 0.0389(10) 0.0023(9) 0.0072(8) 0.0036(9)
C15 0.0577(13) 0.0569(14) 0.0427(11) -0.0075(9) 0.0044(9) -0.0032(10)
C16 0.0587(13) 0.0484(13) 0.0441(11) -0.0015(9) 0.0069(9) -0.0009(10)
C17 0.0679(17) 0.0894(19) 0.0422(12) 0.0010(12) 0.0020(11) 0.0060(13)
B1 0.0577(15) 0.0423(13) 0.0420(12) -0.0047(9) 0.0019(10) 0.0061(10)

loop_
_atom_type_symbol
_atom_type_description
_atom_type_scat_dispersion_real
_atom_type_scat_dispersion_imag
_atom_type_scat_source
C C 0.0033 0.0016 'International Tables Vol C Tables 4.2.6.8 and 6.1.1.4'
H H 0.0000 0.0000 'International Tables Vol C Tables 4.2.6.8 and 6.1.1.4'
B B 0.0013 0.0007 'International Tables Vol C Tables 4.2.6.8 and 6.1.1.4'
F F 0.0171 0.0103 'International Tables Vol C Tables 4.2.6.8 and 6.1.1.4'
O O 0.0106 0.0060 'International Tables Vol C Tables 4.2.6.8 and 6.1.1.4'

loop_
_geom_angle_atom_site_label_1
_geom_angle_atom_site_label_2
_geom_angle_atom_site_label_3
_geom_angle
_geom_angle_site_symmetry_1
_geom_angle_site_symmetry_3
_geom_angle_publ_flag
C8 O1 B1 122.37(16) . . ?
C10 O2 B1 122.22(16) . . ?
C2 O3 C1 118.19(18) . . ?
O3 C1 H1A 109.5 . . ?
O3 C1 H1B 109.5 . . ?
O3 C1 H1C 109.5 . . ?
H1A C1 H1B 109.5 . . ?
H1A C1 H1C 109.5 . . ?
H1B C1 H1C 109.5 . . ?
O3 C2 C3 124.67(18) . . ?
O3 C2 C7 115.01(18) . . ?
C3 C2 C7 120.32(18) . . ?
C2 C3 H3 120.2 . . ?
C2 C3 C4 119.54(19) . . ?
C4 C3 H3 120.2 . . ?
C3 C4 H4 119.6 . . ?
C5 C4 C3 120.9(2) . . ?
C5 C4 H4 119.6 . . ?
C4 C5 H5 120.1 . . ?
C4 C5 C6 119.9(2) . . ?
C6 C5 H5 120.1 . . ?
C5 C6 C7 119.44(18) . . ?
C5 C6 C8 122.01(18) . . ?
C7 C6 C8 118.55(18) . . ?
C2 C7 C6 119.93(19) . . ?
C2 C7 H7 120.0 . . ?
C6 C7 H7 120.0 . . ?
O1 C8 C6 115.00(16) . . ?
O1 C8 C9 120.53(17) . . ?
C9 C8 C6 124.46(18) . . ?
C8 C9 H9 119.8 . . ?
C8 C9 C10 120.42(18) . . ?
C10 C9 H9 119.8 . . ?
O2 C10 C9 120.49(17) . . ?
O2 C10 C11 115.37(17) . . ?
C9 C10 C11 124.14(18) . . ?
C12 C11 C10 119.24(18) . . ?
C16 C11 C10 121.82(18) . . ?
C16 C11 C12 118.93(18) . . ?
C11 C12 H12 119.8 . . ?
C13 C12 C11 120.4(2) . . ?
C13 C12 H12 119.8 . . ?
C12 C13 H13 119.7 . . ?
C12 C13 C14 120.7(2) . . ?
C14 C13 H13 119.7 . . ?
C13 C14 C17 120.6(2) . . ?
C15 C14 C13 118.42(18) . . ?
C15 C14 C17 121.0(2) . . ?
C14 C15 H15 119.2 . . ?
C14 C15 C16 121.6(2) . . ?
C16 C15 H15 119.2 . . ?
C11 C16 H16 120.0 . . ?
C15 C16 C11 120.0(2) . . ?
C15 C16 H16 120.0 . . ?
C14 C17 H17A 109.5 . . ?
C14 C17 H17B 109.5 . . ?
C14 C17 H17C 109.5 . . ?
H17A C17 H17B 109.5 . . ?
H17A C17 H17C 109.5 . . ?
H17B C17 H17C 109.5 . . ?
F1 B1 O1 108.35(19) . . ?
F1 B1 O2 108.67(19) . . ?
F2 B1 F1 111.56(19) . . ?
F2 B1 O1 108.22(18) . . ?
F2 B1 O2 108.97(19) . . ?
O2 B1 O1 111.09(17) . . ?

loop_
_geom_bond_atom_site_label_1
_geom_bond_atom_site_label_2
_geom_bond_distance
_geom_bond_site_symmetry_2
_geom_bond_publ_flag
F1 B1 1.375(3) . ?
F2 B1 1.356(3) . ?
O1 C8 1.301(2) . ?
O1 B1 1.481(3) . ?
O2 C10 1.303(2) . ?
O2 B1 1.475(3) . ?
O3 C1 1.425(3) . ?
O3 C2 1.368(2) . ?
C1 H1A 0.9600 . ?
C1 H1B 0.9600 . ?
C1 H1C 0.9600 . ?
C2 C3 1.384(3) . ?
C2 C7 1.389(3) . ?
C3 H3 0.9300 . ?
C3 C4 1.386(3) . ?
C4 H4 0.9300 . ?
C4 C5 1.380(3) . ?
C5 H5 0.9300 . ?
C5 C6 1.394(3) . ?
C6 C7 1.398(3) . ?
C6 C8 1.471(3) . ?
C7 H7 0.9300 . ?
C8 C9 1.381(3) . ?
C9 H9 0.9300 . ?
C9 C10 1.388(3) . ?
C10 C11 1.471(3) . ?
C11 C12 1.392(3) . ?
C11 C16 1.389(3) . ?
C12 H12 0.9300 . ?
C12 C13 1.388(3) . ?
C13 H13 0.9300 . ?
C13 C14 1.395(3) . ?
C14 C15 1.376(3) . ?
C14 C17 1.516(3) . ?
C15 H15 0.9300 . ?
C15 C16 1.387(3) . ?
C16 H16 0.9300 . ?
C17 H17A 0.9600 . ?
C17 H17B 0.9600 . ?
C17 H17C 0.9600 . ?

loop_
_geom_torsion_atom_site_label_1
_geom_torsion_atom_site_label_2
_geom_torsion_atom_site_label_3
_geom_torsion_atom_site_label_4
_geom_torsion
_geom_torsion_site_symmetry_1
_geom_torsion_site_symmetry_2
_geom_torsion_site_symmetry_3
_geom_torsion_site_symmetry_4
_geom_torsion_publ_flag
O1 C8 C9 C10 -3.2(3) . . . . ?
O2 C10 C11 C12 -12.2(3) . . . . ?
O2 C10 C11 C16 167.1(2) . . . . ?
O3 C2 C3 C4 180.0(2) . . . . ?
O3 C2 C7 C6 179.33(18) . . . . ?
C1 O3 C2 C3 3.0(3) . . . . ?
C1 O3 C2 C7 -177.8(2) . . . . ?
C2 C3 C4 C5 0.2(3) . . . . ?
C3 C2 C7 C6 -1.4(3) . . . . ?
C3 C4 C5 C6 -0.4(3) . . . . ?
C4 C5 C6 C7 -0.2(3) . . . . ?
C4 C5 C6 C8 178.6(2) . . . . ?
C5 C6 C7 C2 1.1(3) . . . . ?
C5 C6 C8 O1 176.52(18) . . . . ?
C5 C6 C8 C9 -2.3(3) . . . . ?
C6 C8 C9 C10 175.59(19) . . . . ?
C7 C2 C3 C4 0.8(3) . . . . ?
C7 C6 C8 O1 -4.6(3) . . . . ?
C7 C6 C8 C9 176.54(18) . . . . ?
C8 O1 B1 F1 -101.2(2) . . . . ?
C8 O1 B1 F2 137.7(2) . . . . ?
C8 O1 B1 O2 18.1(3) . . . . ?
C8 C6 C7 C2 -177.73(18) . . . . ?
C8 C9 C10 O2 2.4(3) . . . . ?
C8 C9 C10 C11 -176.31(18) . . . . ?
C9 C10 C11 C12 166.56(19) . . . . ?
C9 C10 C11 C16 -14.1(3) . . . . ?
C10 O2 B1 F1 100.3(2) . . . . ?
C10 O2 B1 F2 -138.0(2) . . . . ?
C10 O2 B1 O1 -18.8(3) . . . . ?
C10 C11 C12 C13 -179.5(2) . . . . ?
C10 C11 C16 C15 -178.8(2) . . . . ?
C11 C12 C13 C14 -1.9(4) . . . . ?
C12 C11 C16 C15 0.5(3) . . . . ?
C12 C13 C14 C15 1.0(4) . . . . ?
C12 C13 C14 C17 -179.6(2) . . . . ?
C13 C14 C15 C16 0.6(4) . . . . ?
C14 C15 C16 C11 -1.4(4) . . . . ?
C16 C11 C12 C13 1.1(3) . . . . ?
C17 C14 C15 C16 -178.8(2) . . . . ?
B1 O1 C8 C6 172.95(19) . . . . ?
B1 O1 C8 C9 -8.2(3) . . . . ?
B1 O2 C10 C9 9.7(3) . . . . ?
B1 O2 C10 C11 -171.48(19) . . . . ?
